data_2225318
loop_
_publ_author_name
'Khalid, Zunera'
'Siddiqui, Hamid Latif'
'Ahmad, Matloob'
'Bukhari, Iftikhar Hussain'
'Parvez, Masood'

_publ_section_title
;
 2-[2-(3-Chlorophenyl)-2-oxoethyl]-1,2-benzisothiazol-3(2<i>H</i>)-one
 1,1-dioxide
;
_journal_issue 3
_journal_name_full 'Acta Crystallographica Section E'
_journal_page_first o617
_journal_paper_doi 10.1107/S1600536810005428
_journal_volume 66
_journal_year 2010
_chemical_formula_iupac 'C15 H10 Cl N O4 S'
_chemical_formula_moiety 'C15 H10 Cl N O4 S'
_chemical_formula_sum 'C15 H10 Cl N O4 S'
_chemical_formula_weight 335.75
_chemical_melting_point 488
_chemical_name_systematic
;2-[2-(3-Chlorophenyl)-2-oxoethyl]-1,2-benzisothiazol-3(2<i>H</i>)-one
 1,1-dioxide
;
_space_group_IT_number 2
_symmetry_cell_setting triclinic
_symmetry_space_group_name_Hall '-P 1'
_symmetry_space_group_name_H-M 'P -1'
_atom_sites_solution_hydrogens geom
_atom_sites_solution_primary direct
_atom_sites_solution_secondary difmap
_cell_angle_alpha 83.884(3)
_cell_angle_beta 85.092(3)
_cell_angle_gamma 87.765(3)
_cell_formula_units_Z 2
_cell_length_a 7.7258(4)
_cell_length_b 9.0780(4)
_cell_length_c 10.0809(5)
_cell_measurement_reflns_used 2955
_cell_measurement_temperature 173(2)
_cell_measurement_theta_max 27.5
_cell_measurement_theta_min 1.0
_cell_volume 700.10(6)
_computing_cell_refinement 'HKL DENZO (Otwinowski & Minor, 1997)'
_computing_data_collection 'COLLECT (Hooft, 1998)'
_computing_data_reduction 'SCALEPACK (Otwinowski & Minor, 1997)'
_computing_molecular_graphics 'ORTEP-3 for Windows (Farrugia, 1997)'
_computing_publication_material 'SHELXL97 (Sheldrick, 2008)'
_computing_structure_refinement 'SHELXL97 (Sheldrick, 2008)'
_computing_structure_solution 'SHELXS97 (Sheldrick, 2008)'
_diffrn_ambient_temperature 173(2)
_diffrn_measured_fraction_theta_full 0.987
_diffrn_measured_fraction_theta_max 0.987
_diffrn_measurement_device_type 'Nonius APEXII CCD'
_diffrn_measurement_method '\f & \w scans'
_diffrn_radiation_monochromator graphite
_diffrn_radiation_source 'fine-focus sealed tube'
_diffrn_radiation_type MoK\a
_diffrn_radiation_wavelength 0.71073
_diffrn_reflns_av_R_equivalents 0.025
_diffrn_reflns_av_sigmaI/netI 0.032
_diffrn_reflns_limit_h_max 9
_diffrn_reflns_limit_h_min -10
_diffrn_reflns_limit_k_max 11
_diffrn_reflns_limit_k_min -11
_diffrn_reflns_limit_l_max 13
_diffrn_reflns_limit_l_min -12
_diffrn_reflns_number 5768
_diffrn_reflns_theta_full 27.5
_diffrn_reflns_theta_max 27.5
_diffrn_reflns_theta_min 2.3
_diffrn_standards_number 0
_exptl_absorpt_coefficient_mu 0.439
_exptl_absorpt_correction_T_max 0.957
_exptl_absorpt_correction_T_min 0.917
_exptl_absorpt_correction_type multi-scan
_exptl_absorpt_process_details '(Sortav; Blessing, 1997)'
_exptl_crystal_colour white
_exptl_crystal_density_diffrn 1.593
_exptl_crystal_density_method 'not measured'
_exptl_crystal_description prism
_exptl_crystal_F_000 344
_exptl_crystal_size_max 0.20
_exptl_crystal_size_mid 0.12
_exptl_crystal_size_min 0.10
_refine_diff_density_max 0.36
_refine_diff_density_min -0.40
_refine_ls_extinction_method none
_refine_ls_goodness_of_fit_ref 1.06
_refine_ls_hydrogen_treatment constr
_refine_ls_matrix_type full
_refine_ls_number_parameters 199
_refine_ls_number_reflns 3157
_refine_ls_number_restraints 0
_refine_ls_restrained_S_all 1.06
_refine_ls_R_factor_all 0.049
_refine_ls_R_factor_gt 0.045
_refine_ls_shift/su_max 0.00
_refine_ls_shift/su_mean 0.00
_refine_ls_structure_factor_coef Fsqd
_refine_ls_weighting_details 'calc w=1/[\s^2^(Fo^2^)+(0.0738P)^2^+0.5259P] where P=(Fo^2^+2Fc^2^)/3'
_refine_ls_weighting_scheme calc
_refine_ls_wR_factor_gt 0.125
_refine_ls_wR_factor_ref 0.130
_reflns_number_gt 2881
_reflns_number_total 3157
_reflns_threshold_expression '(I) >2.0 \s(I)'
_cod_data_source_file lh2992.cif
_cod_data_source_block I
_cod_database_code 2225318
_cod_database_fobs_code 2225318

loop_
_symmetry_equiv_pos_as_xyz
'x, y, z'
'-x, -y, -z'

loop_
_atom_site_type_symbol
_atom_site_label
_atom_site_fract_x
_atom_site_fract_y
_atom_site_fract_z
_atom_site_U_iso_or_equiv
_atom_site_adp_type
_atom_site_calc_flag
_atom_site_refinement_flags
_atom_site_occupancy
_atom_site_disorder_assembly
_atom_site_disorder_group
Cl Cl1 0.05636(8) 0.97635(7) 0.83644(5) 0.03594(18) Uani d . 1 . .
S S1 0.13366(6) 0.50633(5) 0.22038(5) 0.02250(15) Uani d . 1 . .
O O1 0.57018(19) 0.54728(17) 0.34507(15) 0.0275(3) Uani d . 1 . .
O O2 0.0709(2) 0.62625(18) 0.13199(17) 0.0340(4) Uani d . 1 . .
O O3 0.0067(2) 0.42357(19) 0.30583(17) 0.0341(4) Uani d . 1 . .
O O4 0.3503(2) 0.85538(18) 0.25316(16) 0.0360(4) Uani d . 1 . .
N N1 0.2798(2) 0.56575(19) 0.31383(17) 0.0237(4) Uani d . 1 . .
C C1 0.2881(2) 0.3923(2) 0.13935(19) 0.0206(4) Uani d . 1 . .
C C2 0.2593(3) 0.2980(2) 0.0452(2) 0.0259(4) Uani d . 1 . .
H H2 0.1469 0.2874 0.0166 0.031 Uiso calc R 1 . .
C C3 0.4039(3) 0.2192(2) -0.0055(2) 0.0285(4) Uani d . 1 . .
H H3 0.3898 0.1525 -0.0700 0.034 Uiso calc R 1 . .
C C4 0.5687(3) 0.2356(2) 0.0359(2) 0.0279(4) Uani d . 1 . .
H H4 0.6648 0.1808 -0.0012 0.034 Uiso calc R 1 . .
C C5 0.5948(3) 0.3314(2) 0.1312(2) 0.0239(4) Uani d . 1 . .
H H5 0.7071 0.3424 0.1598 0.029 Uiso calc R 1 . .
C C6 0.4518(3) 0.4102(2) 0.18287(18) 0.0197(4) Uani d . 1 . .
C C7 0.4493(3) 0.5143(2) 0.28697(19) 0.0207(4) Uani d . 1 . .
C C8 0.2318(3) 0.6673(2) 0.4143(2) 0.0237(4) Uani d . 1 . .
H H8A 0.2891 0.6334 0.4968 0.028 Uiso calc R 1 . .
H H8B 0.1046 0.6660 0.4367 0.028 Uiso calc R 1 . .
C C9 0.2845(3) 0.8255(2) 0.3652(2) 0.0232(4) Uani d . 1 . .
C C10 0.2549(3) 0.9392(2) 0.46202(19) 0.0216(4) Uani d . 1 . .
C C11 0.1755(3) 0.9062(2) 0.5907(2) 0.0219(4) Uani d . 1 . .
H H11 0.1351 0.8095 0.6193 0.026 Uiso calc R 1 . .
C C12 0.1567(3) 1.0164(2) 0.6761(2) 0.0237(4) Uani d . 1 . .
C C13 0.2149(3) 1.1584(2) 0.6376(2) 0.0277(4) Uani d . 1 . .
H H13 0.2020 1.2324 0.6979 0.033 Uiso calc R 1 . .
C C14 0.2926(3) 1.1900(2) 0.5085(2) 0.0307(5) Uani d . 1 . .
H H14 0.3325 1.2868 0.4804 0.037 Uiso calc R 1 . .
C C15 0.3124(3) 1.0828(2) 0.4209(2) 0.0266(4) Uani d . 1 . .
H H15 0.3648 1.1062 0.3328 0.032 Uiso calc R 1 . .

loop_
_atom_site_aniso_label
_atom_site_aniso_U_11
_atom_site_aniso_U_22
_atom_site_aniso_U_33
_atom_site_aniso_U_12
_atom_site_aniso_U_13
_atom_site_aniso_U_23
Cl1 0.0441(3) 0.0384(3) 0.0246(3) -0.0009(2) 0.0080(2) -0.0084(2)
S1 0.0185(2) 0.0232(3) 0.0262(3) 0.00100(18) -0.00166(18) -0.00494(19)
O1 0.0254(7) 0.0312(8) 0.0276(8) -0.0025(6) -0.0057(6) -0.0074(6)
O2 0.0318(8) 0.0319(8) 0.0386(9) 0.0082(7) -0.0110(7) -0.0020(7)
O3 0.0245(8) 0.0375(9) 0.0398(9) -0.0060(7) 0.0071(7) -0.0073(7)
O4 0.0505(10) 0.0325(8) 0.0234(8) -0.0037(7) 0.0081(7) -0.0037(6)
N1 0.0221(8) 0.0248(8) 0.0252(8) 0.0024(7) -0.0022(6) -0.0087(7)
C1 0.0206(9) 0.0200(9) 0.0207(9) 0.0005(7) 0.0003(7) -0.0017(7)
C2 0.0257(10) 0.0271(10) 0.0258(10) -0.0028(8) -0.0042(8) -0.0047(8)
C3 0.0366(12) 0.0261(10) 0.0238(10) -0.0025(8) -0.0007(8) -0.0083(8)
C4 0.0300(10) 0.0279(10) 0.0250(10) 0.0041(8) 0.0027(8) -0.0047(8)
C5 0.0218(9) 0.0254(10) 0.0238(10) 0.0007(8) 0.0009(7) -0.0016(8)
C6 0.0234(9) 0.0185(9) 0.0168(8) -0.0013(7) -0.0005(7) -0.0007(7)
C7 0.0224(9) 0.0182(9) 0.0210(9) -0.0007(7) -0.0010(7) -0.0007(7)
C8 0.0280(10) 0.0216(9) 0.0217(9) 0.0010(8) 0.0010(8) -0.0067(7)
C9 0.0219(9) 0.0258(10) 0.0216(9) 0.0011(7) -0.0014(7) -0.0025(8)
C10 0.0217(9) 0.0220(9) 0.0215(9) 0.0002(7) -0.0020(7) -0.0032(7)
C11 0.0222(9) 0.0209(9) 0.0227(9) 0.0007(7) -0.0007(7) -0.0031(7)
C12 0.0252(10) 0.0270(10) 0.0193(9) 0.0017(8) -0.0025(7) -0.0041(7)
C13 0.0317(11) 0.0244(10) 0.0289(11) 0.0010(8) -0.0073(8) -0.0076(8)
C14 0.0390(12) 0.0214(10) 0.0319(11) -0.0038(9) -0.0053(9) -0.0007(8)
C15 0.0325(11) 0.0244(10) 0.0228(10) -0.0032(8) -0.0024(8) -0.0003(8)

loop_
_atom_type_symbol
_atom_type_description
_atom_type_scat_dispersion_real
_atom_type_scat_dispersion_imag
_atom_type_scat_source
C C 0.0033 0.0016 'International Tables Vol C Tables 4.2.6.8 and 6.1.1.4'
H H 0.0000 0.0000 'International Tables Vol C Tables 4.2.6.8 and 6.1.1.4'
Cl Cl 0.1484 0.1585 'International Tables Vol C Tables 4.2.6.8 and 6.1.1.4'
N N 0.0061 0.0033 'International Tables Vol C Tables 4.2.6.8 and 6.1.1.4'
O O 0.0106 0.0060 'International Tables Vol C Tables 4.2.6.8 and 6.1.1.4'
S S 0.1246 0.1234 'International Tables Vol C Tables 4.2.6.8 and 6.1.1.4'

loop_
_geom_angle_atom_site_label_1
_geom_angle_atom_site_label_2
_geom_angle_atom_site_label_3
_geom_angle_site_symmetry_1
_geom_angle_site_symmetry_3
_geom_angle
_geom_angle_publ_flag
O2 S1 O3 . . 116.98(10) ?
O2 S1 N1 . . 110.34(9) ?
O3 S1 N1 . . 108.98(10) ?
O2 S1 C1 . . 112.54(10) ?
O3 S1 C1 . . 112.63(10) ?
N1 S1 C1 . . 92.62(9) ?
C7 N1 C8 . . 122.70(17) ?
C7 N1 S1 . . 115.44(14) ?
C8 N1 S1 . . 121.85(14) ?
C2 C1 C6 . . 122.96(18) ?
C2 C1 S1 . . 127.13(16) ?
C6 C1 S1 . . 109.90(14) ?
C1 C2 C3 . . 116.44(19) ?
C1 C2 H2 . . 121.8 ?
C3 C2 H2 . . 121.8 ?
C4 C3 C2 . . 121.64(19) ?
C4 C3 H3 . . 119.2 ?
C2 C3 H3 . . 119.2 ?
C3 C4 C5 . . 120.9(2) ?
C3 C4 H4 . . 119.5 ?
C5 C4 H4 . . 119.5 ?
C6 C5 C4 . . 118.02(19) ?
C6 C5 H5 . . 121.0 ?
C4 C5 H5 . . 121.0 ?
C5 C6 C1 . . 119.99(18) ?
C5 C6 C7 . . 126.87(18) ?
C1 C6 C7 . . 113.12(17) ?
O1 C7 N1 . . 123.66(18) ?
O1 C7 C6 . . 127.50(18) ?
N1 C7 C6 . . 108.78(17) ?
N1 C8 C9 . . 111.68(16) ?
N1 C8 H8A . . 109.3 ?
C9 C8 H8A . . 109.3 ?
N1 C8 H8B . . 109.3 ?
C9 C8 H8B . . 109.3 ?
H8A C8 H8B . . 107.9 ?
O4 C9 C10 . . 121.91(19) ?
O4 C9 C8 . . 120.72(19) ?
C10 C9 C8 . . 117.36(17) ?
C11 C10 C15 . . 119.82(19) ?
C11 C10 C9 . . 122.23(18) ?
C15 C10 C9 . . 117.94(18) ?
C12 C11 C10 . . 118.92(18) ?
C12 C11 H11 . . 120.5 ?
C10 C11 H11 . . 120.5 ?
C11 C12 C13 . . 121.94(19) ?
C11 C12 Cl1 . . 119.16(16) ?
C13 C12 Cl1 . . 118.90(16) ?
C12 C13 C14 . . 118.45(19) ?
C12 C13 H13 . . 120.8 ?
C14 C13 H13 . . 120.8 ?
C15 C14 C13 . . 121.0(2) ?
C15 C14 H14 . . 119.5 ?
C13 C14 H14 . . 119.5 ?
C14 C15 C10 . . 119.9(2) ?
C14 C15 H15 . . 120.1 ?
C10 C15 H15 . . 120.1 ?

loop_
_geom_bond_atom_site_label_1
_geom_bond_atom_site_label_2
_geom_bond_site_symmetry_2
_geom_bond_distance
_geom_bond_publ_flag
Cl1 C12 . 1.740(2) ?
S1 O2 . 1.4285(16) ?
S1 O3 . 1.4297(16) ?
S1 N1 . 1.6707(18) ?
S1 C1 . 1.755(2) ?
O1 C7 . 1.207(2) ?
O4 C9 . 1.206(3) ?
N1 C7 . 1.388(3) ?
N1 C8 . 1.456(2) ?
C1 C2 . 1.381(3) ?
C1 C6 . 1.394(3) ?
C2 C3 . 1.393(3) ?
C2 H2 . 0.9500 ?
C3 C4 . 1.392(3) ?
C3 H3 . 0.9500 ?
C4 C5 . 1.394(3) ?
C4 H4 . 0.9500 ?
C5 C6 . 1.387(3) ?
C5 H5 . 0.9500 ?
C6 C7 . 1.483(3) ?
C8 C9 . 1.528(3) ?
C8 H8A . 0.9900 ?
C8 H8B . 0.9900 ?
C9 C10 . 1.493(3) ?
C10 C11 . 1.395(3) ?
C10 C15 . 1.403(3) ?
C11 C12 . 1.384(3) ?
C11 H11 . 0.9500 ?
C12 C13 . 1.387(3) ?
C13 C14 . 1.391(3) ?
C13 H13 . 0.9500 ?
C14 C15 . 1.377(3) ?
C14 H14 . 0.9500 ?
C15 H15 . 0.9500 ?

loop_
_geom_hbond_atom_site_label_D
_geom_hbond_atom_site_label_H
_geom_hbond_atom_site_label_A
_geom_hbond_site_symmetry_A
_geom_hbond_distance_DH
_geom_hbond_distance_HA
_geom_hbond_distance_DA
_geom_hbond_angle_DHA
C2 H2 O2 2_565 0.95 2.40 3.249(3) 148
C8 H8A O1 2_666 0.99 2.45 3.378(3) 156
C11 H11 O3 2_566 0.95 2.44 3.382(3) 173

loop_
_geom_torsion_atom_site_label_1
_geom_torsion_atom_site_label_2
_geom_torsion_atom_site_label_3
_geom_torsion_atom_site_label_4
_geom_torsion_site_symmetry_1
_geom_torsion_site_symmetry_2
_geom_torsion_site_symmetry_3
_geom_torsion_site_symmetry_4
_geom_torsion
_geom_torsion_publ_flag
O2 S1 N1 C7 . . . . -111.61(16) ?
O3 S1 N1 C7 . . . . 118.65(15) ?
C1 S1 N1 C7 . . . . 3.62(16) ?
O2 S1 N1 C8 . . . . 67.08(18) ?
O3 S1 N1 C8 . . . . -62.65(18) ?
C1 S1 N1 C8 . . . . -177.68(16) ?
O2 S1 C1 C2 . . . . -69.4(2) ?
O3 S1 C1 C2 . . . . 65.5(2) ?
N1 S1 C1 C2 . . . . 177.32(19) ?
O2 S1 C1 C6 . . . . 110.17(15) ?
O3 S1 C1 C6 . . . . -114.98(15) ?
N1 S1 C1 C6 . . . . -3.15(15) ?
C6 C1 C2 C3 . . . . 0.1(3) ?
S1 C1 C2 C3 . . . . 179.62(16) ?
C1 C2 C3 C4 . . . . -0.4(3) ?
C2 C3 C4 C5 . . . . 0.5(3) ?
C3 C4 C5 C6 . . . . -0.3(3) ?
C4 C5 C6 C1 . . . . 0.0(3) ?
C4 C5 C6 C7 . . . . 178.24(18) ?
C2 C1 C6 C5 . . . . 0.1(3) ?
S1 C1 C6 C5 . . . . -179.49(15) ?
C2 C1 C6 C7 . . . . -178.41(18) ?
S1 C1 C6 C7 . . . . 2.0(2) ?
C8 N1 C7 O1 . . . . 1.0(3) ?
S1 N1 C7 O1 . . . . 179.65(16) ?
C8 N1 C7 C6 . . . . 178.35(16) ?
S1 N1 C7 C6 . . . . -3.0(2) ?
C5 C6 C7 O1 . . . . -0.6(3) ?
C1 C6 C7 O1 . . . . 177.71(19) ?
C5 C6 C7 N1 . . . . -177.90(19) ?
C1 C6 C7 N1 . . . . 0.5(2) ?
C7 N1 C8 C9 . . . . 75.9(2) ?
S1 N1 C8 C9 . . . . -102.69(18) ?
N1 C8 C9 O4 . . . . 3.1(3) ?
N1 C8 C9 C10 . . . . -175.59(17) ?
O4 C9 C10 C11 . . . . 178.6(2) ?
C8 C9 C10 C11 . . . . -2.8(3) ?
O4 C9 C10 C15 . . . . -2.4(3) ?
C8 C9 C10 C15 . . . . 176.20(18) ?
C15 C10 C11 C12 . . . . -0.7(3) ?
C9 C10 C11 C12 . . . . 178.30(18) ?
C10 C11 C12 C13 . . . . -0.2(3) ?
C10 C11 C12 Cl1 . . . . 179.53(15) ?
C11 C12 C13 C14 . . . . 0.7(3) ?
Cl1 C12 C13 C14 . . . . -179.03(17) ?
C12 C13 C14 C15 . . . . -0.3(3) ?
C13 C14 C15 C10 . . . . -0.5(3) ?
C11 C10 C15 C14 . . . . 1.0(3) ?
C9 C10 C15 C14 . . . . -178.0(2) ?

loop_
_cod_related_entry_id
_cod_related_entry_database
_cod_related_entry_code
1 ChemSpider 24744506
